data_4327304
loop_
_publ_author_name
'Anne Dolbecq'
'Laurent Lisnard'
'Pierre Mialane'
'J\'er\^ome Marrot'
'Marc B\'enard'
'Marie-Madeleine Rohmer'
'Francis S\'echeresse'

_publ_section_title
;
 Synthesis and Characterization of Octa- and Hexanuclear Polyoxomolybdate
 Wheels: Role of the Inorganic Template and of the Counterion
;
_journal_name_full 'Inorganic Chemistry'
_journal_page_first 5898
_journal_page_last 5910
_journal_paper_doi 10.1021/ic060410+
_journal_volume 45
_journal_year 2006
_chemical_formula_sum 'C4 H62 Cl Li9 Mo6 N2 O62 P8'
_chemical_formula_weight 2051.87
_chemical_name_systematic
;
 ?
;
_space_group_IT_number 2
_symmetry_cell_setting triclinic
_symmetry_space_group_name_Hall '-P 1'
_symmetry_space_group_name_H-M 'P -1'
_atom_sites_solution_hydrogens geom
_atom_sites_solution_primary direct
_atom_sites_solution_secondary difmap
_audit_creation_method SHELXL-97
_cell_angle_alpha 101.4010(10)
_cell_angle_beta 104.1010(10)
_cell_angle_gamma 108.7990(10)
_cell_formula_units_Z 2
_cell_length_a 13.7096(2)
_cell_length_b 14.2642(2)
_cell_length_c 17.4993(3)
_cell_measurement_temperature 273(2)
_cell_volume 2996.41(9)
_computing_cell_refinement 'Bruker SMART'
_computing_data_collection 'Bruker SMART'
_computing_data_reduction 'Bruker SAINT'
_computing_molecular_graphics 'Bruker SHELXTL'
_computing_publication_material 'Bruker SHELXTL'
_computing_structure_refinement 'SHELXL-97 (Sheldrick, 1997)'
_computing_structure_solution 'SHELXS-97 (Sheldrick, 1990)'
_diffrn_ambient_temperature 273(2)
_diffrn_measured_fraction_theta_full 0.864
_diffrn_measured_fraction_theta_max 0.864
_diffrn_measurement_device_type 'CCD area detector'
_diffrn_measurement_method 'phi and omega scans'
_diffrn_radiation_monochromator graphite
_diffrn_radiation_source 'fine-focus sealed tube'
_diffrn_radiation_type MoK\a
_diffrn_radiation_wavelength 0.71073
_diffrn_reflns_av_R_equivalents 0.0336
_diffrn_reflns_av_sigmaI/netI 0.0786
_diffrn_reflns_limit_h_max 19
_diffrn_reflns_limit_h_min -15
_diffrn_reflns_limit_k_max 7
_diffrn_reflns_limit_k_min -19
_diffrn_reflns_limit_l_max 23
_diffrn_reflns_limit_l_min -22
_diffrn_reflns_number 20672
_diffrn_reflns_theta_full 29.71
_diffrn_reflns_theta_max 29.71
_diffrn_reflns_theta_min 1.58
_exptl_absorpt_coefficient_mu 1.610
_exptl_absorpt_correction_T_max 0.9384
_exptl_absorpt_correction_T_min 0.8556
_exptl_absorpt_correction_type multi-scan
_exptl_crystal_colour red
_exptl_crystal_density_diffrn 2.274
_exptl_crystal_description parallelepiped
_exptl_crystal_F_000 2024
_exptl_crystal_size_max 0.10
_exptl_crystal_size_mid 0.10
_exptl_crystal_size_min 0.04
_refine_diff_density_max 1.812
_refine_diff_density_min -0.972
_refine_diff_density_rms 0.189
_refine_ls_extinction_method none
_refine_ls_goodness_of_fit_ref 1.068
_refine_ls_hydrogen_treatment constr
_refine_ls_matrix_type full
_refine_ls_number_parameters 817
_refine_ls_number_reflns 14721
_refine_ls_number_restraints 2
_refine_ls_restrained_S_all 1.068
_refine_ls_R_factor_all 0.0944
_refine_ls_R_factor_gt 0.0614
_refine_ls_shift/su_max 0.001
_refine_ls_shift/su_mean 0.000
_refine_ls_structure_factor_coef Fsqd
_refine_ls_weighting_details 'calc w=1/[\s^2^(Fo^2^)+(0.1000P)^2^+0.0000P] where P=(Fo^2^+2Fc^2^)/3'
_refine_ls_weighting_scheme calc
_refine_ls_wR_factor_gt 0.1543
_refine_ls_wR_factor_ref 0.1792
_reflns_number_gt 10812
_reflns_number_total 14721
_reflns_threshold_expression >2sigma(I)
_cod_data_source_file ic0604102Bsi20060310_054443_8.cif
_cod_data_source_block 3d
_cod_original_cell_volume 2996.41(8)
_cod_database_code 4327304

loop_
_symmetry_equiv_pos_as_xyz
'x, y, z'
'-x, -y, -z'

loop_
_atom_site_label
_atom_site_type_symbol
_atom_site_fract_x
_atom_site_fract_y
_atom_site_fract_z
_atom_site_U_iso_or_equiv
_atom_site_adp_type
_atom_site_occupancy
_atom_site_symmetry_multiplicity
_atom_site_calc_flag
_atom_site_refinement_flags
Mo1 Mo 0.89420(5) 0.58083(5) 0.21155(4) 0.01734(14) Uani 1 1 d .
Mo2 Mo 1.41750(5) 0.50358(5) 0.26360(4) 0.01951(14) Uani 1 1 d .
Mo3 Mo 1.04604(5) 0.74909(5) 0.21896(4) 0.01693(14) Uani 1 1 d .
Mo4 Mo 1.00054(5) 0.36120(5) 0.16853(4) 0.01662(14) Uani 1 1 d .
Mo5 Mo 1.26771(5) 0.33936(5) 0.26518(4) 0.01937(14) Uani 1 1 d .
Mo6 Mo 1.27189(5) 0.66248(5) 0.17658(4) 0.01612(13) Uani 1 1 d .
P1 P 0.73718(14) 0.32985(15) 0.10508(11) 0.0176(4) Uani 1 1 d .
P2 P 1.51540(15) 0.67618(15) 0.16820(11) 0.0189(4) Uani 1 1 d .
P3 P 0.83790(15) 0.38039(15) 0.28860(11) 0.0192(4) Uani 1 1 d .
P4 P 1.60219(15) 0.75413(15) 0.35779(11) 0.0201(4) Uani 1 1 d .
P5 P 1.02575(15) 0.13577(14) 0.16843(11) 0.0177(4) Uani 1 1 d .
P6 P 1.21603(15) 0.85899(15) 0.12375(11) 0.0190(4) Uani 1 1 d .
P7 P 1.09622(15) 0.21663(15) 0.36012(11) 0.0204(4) Uani 1 1 d .
P8 P 1.31421(14) 0.89663(14) 0.30569(11) 0.0184(4) Uani 1 1 d .
O1 O 1.2967(4) 0.3898(4) 0.1748(3) 0.0217(11) Uani 1 1 d .
O2 O 0.9370(4) 0.6324(4) 0.1247(3) 0.0212(10) Uani 1 1 d .
O3 O 1.1019(4) 0.8112(4) 0.1319(3) 0.0219(11) Uani 1 1 d .
O4 O 1.4661(4) 0.5630(4) 0.1697(3) 0.0241(11) Uani 1 1 d .
O5 O 0.7769(4) 0.4479(4) 0.1167(3) 0.0210(10) Uani 1 1 d .
O6 O 1.1433(4) 0.2008(4) 0.1746(3) 0.0208(10) Uani 1 1 d .
O7 O 1.3509(4) 0.4746(4) 0.3475(3) 0.0235(11) Uani 1 1 d .
O8 O 1.1187(4) 0.1752(4) 0.4326(3) 0.0232(11) Uani 1 1 d .
O9 O 1.3558(4) 0.8102(4) 0.2831(3) 0.0205(10) Uani 1 1 d .
O10 O 1.0285(4) 0.6747(4) 0.3005(3) 0.0205(10) Uani 1 1 d .
O11 O 1.1999(4) 0.2944(4) 0.3555(3) 0.0278(12) Uani 1 1 d .
O12 O 0.9890(4) 0.4829(4) 0.1882(3) 0.0210(10) Uani 1 1 d .
O13 O 0.9777(4) 0.0342(4) 0.1009(3) 0.0238(11) Uani 1 1 d .
O14 O 1.5227(4) 0.6486(5) 0.3528(3) 0.0320(13) Uani 1 1 d .
O15 O 0.6294(4) 0.2713(4) 0.0336(3) 0.0214(11) Uani 1 1 d .
O16 O 1.2658(4) 0.7763(4) 0.1119(3) 0.0180(10) Uani 1 1 d .
O17 O 1.5578(4) 0.6849(5) 0.0962(3) 0.0299(13) Uani 1 1 d .
O18 O 0.8698(4) 0.4964(4) 0.2958(3) 0.0213(10) Uani 1 1 d .
O19 O 1.1524(4) 0.6650(4) 0.1954(3) 0.0206(10) Uani 1 1 d .
O20 O 1.3213(4) 0.5985(4) 0.2452(3) 0.0218(11) Uani 1 1 d .
O21 O 0.8259(4) 0.2892(4) 0.0958(3) 0.0199(10) Uani 1 1 d .
O22 O 0.8001(4) 0.6294(4) 0.2244(3) 0.0277(12) Uani 1 1 d .
O23 O 0.9829(4) 0.8323(4) 0.2371(3) 0.0250(11) Uani 1 1 d .
O24 O 1.1280(4) 0.3857(4) 0.2439(3) 0.0204(10) Uani 1 1 d .
O25 O 1.4306(4) 0.7264(4) 0.1671(3) 0.0216(11) Uani 1 1 d .
O26 O 0.9532(4) 0.1985(4) 0.1554(3) 0.0229(11) Uani 1 1 d .
O27 O 1.5193(5) 0.4601(5) 0.2782(4) 0.0390(15) Uani 1 1 d .
O28 O 0.9260(4) 0.3445(4) 0.2692(3) 0.0212(11) Uani 1 1 d .
O29 O 1.3480(5) 0.2719(4) 0.2836(4) 0.0333(13) Uani 1 1 d .
O30 O 1.0310(4) 0.3476(4) 0.0788(3) 0.0247(11) Uani 1 1 d .
O31 O 1.1977(4) 0.8501(4) 0.3096(3) 0.0225(11) Uani 1 1 d .
O32 O 1.2120(5) 0.9095(4) 0.0561(3) 0.0282(12) Uani 1 1 d .
O33 O 1.2239(4) 0.5699(4) 0.0829(3) 0.0264(12) Uani 1 1 d .
O34 O 0.8169(4) 0.3599(4) 0.3658(3) 0.0279(12) Uani 1 1 d .
O35 O 1.7074(4) 0.7922(4) 0.4275(3) 0.0272(12) Uani 1 1 d .
O36 O 1.0129(5) 0.2672(5) 0.3699(4) 0.0346(14) Uani 1 1 d D
H36 H 0.990(10) 0.290(10) 0.328(6) 0.10(5) Uiso 1 1 d D
O37 O 1.3907(4) 0.9804(4) 0.3858(3) 0.0262(12) Uani 1 1 d .
O38 O 1.5494(5) 0.8356(5) 0.3718(4) 0.0332(14) Uani 1 1 d D
H38 H 1.538(12) 0.885(9) 0.351(9) 0.12(6) Uiso 1 1 d D
C1 C 1.0312(6) 0.1088(6) 0.2655(4) 0.0235(15) Uani 1 1 d .
H1A H 1.0685 0.0617 0.2700 0.028 Uiso 1 1 calc R
H1B H 0.9568 0.0718 0.2628 0.028 Uiso 1 1 calc R
C2 C 1.3034(6) 0.9543(6) 0.2220(4) 0.0226(15) Uani 1 1 d .
H2A H 1.2745 1.0073 0.2335 0.027 Uiso 1 1 calc R
H2B H 1.3757 0.9876 0.2190 0.027 Uiso 1 1 calc R
C3 C 0.7152(6) 0.3109(6) 0.1989(4) 0.0244(16) Uani 1 1 d .
H3A H 0.6898 0.2373 0.1936 0.029 Uiso 1 1 calc R
H3B H 0.6584 0.3343 0.2073 0.029 Uiso 1 1 calc R
C4 C 1.6286(6) 0.7473(6) 0.2620(4) 0.0233(15) Uani 1 1 d .
H4A H 1.6825 0.7167 0.2623 0.028 Uiso 1 1 calc R
H4B H 1.6617 0.8177 0.2604 0.028 Uiso 1 1 calc R
Li1 Li 1.7654(12) 0.8765(11) 0.5389(8) 0.029(3) Uani 1 1 d .
Li2 Li 1.1853(10) 0.8587(11) -0.0589(8) 0.027(3) Uani 1 1 d .
Li3 Li 0.6056(10) 0.2060(10) -0.0811(8) 0.024(3) Uani 1 1 d .
Li4 Li 1.4844(14) 0.6664(15) -0.0155(9) 0.047(4) Uani 1 1 d .
Li5 Li 1.8349(14) 0.7549(13) 0.4451(9) 0.045(4) Uani 1 1 d .
Li6 Li 0.8453(14) -0.0907(13) 0.0575(9) 0.047(4) Uani 1 1 d .
Li7 Li 1.074(3) 0.587(3) 0.524(2) 0.055(9) Uiso 0.50 1 d P
Li8 Li 1.0000 0.0000 0.0000 0.113(14) Uiso 1 2 d S
Li9 Li 1.203(3) 0.804(3) 0.573(2) 0.052(9) Uiso 0.50 1 d P
Li10 Li 1.439(6) 0.541(6) 0.473(5) 0.050(17) Uiso 0.25 1 d P
Li11 Li 1.404(4) 0.694(4) 0.640(3) 0.073(12) Uiso 0.50 1 d P
Li12 Li 1.408(4) 0.696(4) 0.484(3) 0.060(13) Uiso 0.50 1 d P
Li13 Li 1.719(9) 0.796(8) 0.126(6) 0.07(3) Uiso 0.25 1 d P
Cl Cl 1.7308(3) 1.0181(3) 0.2589(2) 0.0787(10) Uani 1 1 d .
OW1 O 0.9380(5) 0.8250(6) 0.0145(4) 0.0462(17) Uani 1 1 d .
OW2 O 1.3390(6) 1.1512(5) 0.4039(4) 0.0491(18) Uani 1 1 d .
OW3 O 1.3989(8) 0.4193(9) 0.5032(6) 0.107(4) Uani 1 1 d .
OW4 O 1.2231(6) 1.1029(5) 0.0622(4) 0.0419(16) Uani 1 1 d .
OW5 O 0.4992(5) 0.0654(5) -0.1189(4) 0.0471(17) Uani 1 1 d .
OW6 O 1.1835(6) 0.9769(5) 0.4499(4) 0.0454(16) Uani 1 1 d .
OW7 O 0.9084(7) 0.0301(10) 0.4203(6) 0.114(5) Uani 1 1 d .
OW8 O 1.7786(6) 0.8126(6) 0.1145(4) 0.0503(19) Uani 1 1 d .
OW9 O 1.6170(8) 1.0599(8) 0.4582(6) 0.090(3) Uani 1 1 d .
OW10 O 1.4167(8) 0.2948(8) 0.0797(5) 0.077(3) Uani 1 1 d .
OW11 O 0.7772(8) 0.5982(6) 0.4006(6) 0.074(3) Uani 1 1 d .
OW12 O 1.2721(6) 0.9859(7) -0.0774(5) 0.069(2) Uani 1 1 d .
OW13 O 1.2524(8) 0.3934(7) 0.0065(5) 0.080(3) Uani 1 1 d .
OW14 O 0.5907(6) 0.4859(6) 0.0691(5) 0.082(3) Uani 1 1 d .
OW15 O 0.9249(6) 0.8336(8) 0.3939(5) 0.087(3) Uani 1 1 d .
OW16 O 1.1857(8) 0.5885(7) 0.3595(5) 0.077(3) Uani 1 1 d .
OW17 O 1.0852(17) 0.7049(14) 0.4774(9) 0.078(6) Uani 0.50 1 d P
OW18 O 1.3965(12) 0.7386(16) 0.4717(11) 0.061(5) Uani 0.50 1 d P
OW19 O 1.1159(17) 0.4872(12) 0.4748(10) 0.068(6) Uani 0.50 1 d P
OW20 O 0.6483(15) 0.1731(15) 0.3420(11) 0.087(6) Uani 0.50 1 d P
OW21 O 1.4781(9) 0.1828(11) 0.2178(7) 0.045(4) Uani 0.50 1 d P
OW22 O 1.3839(18) 0.634(2) 0.6022(15) 0.093(6) Uiso 0.50 1 d P
OW23 O 1.069(2) 0.498(3) 0.481(2) 0.039(8) Uiso 0.25 1 d P
OW24 O 1.416(4) 0.615(4) 0.561(3) 0.102(14) Uiso 0.25 1 d P
N1 N 0.4707(5) 0.0960(5) 0.0596(4) 0.0298(15) Uani 1 1 d .
N2 N 1.0000 0.5000 0.0000 0.034(2) Uani 1 2 d S

loop_
_atom_site_aniso_label
_atom_site_aniso_U_11
_atom_site_aniso_U_22
_atom_site_aniso_U_33
_atom_site_aniso_U_23
_atom_site_aniso_U_13
_atom_site_aniso_U_12
Mo1 0.0171(3) 0.0188(3) 0.0172(3) 0.0043(2) 0.0044(2) 0.0099(2)
Mo2 0.0174(3) 0.0176(3) 0.0217(3) 0.0063(2) 0.0017(2) 0.0078(2)
Mo3 0.0168(3) 0.0196(3) 0.0156(3) 0.0045(2) 0.0044(2) 0.0099(2)
Mo4 0.0164(3) 0.0174(3) 0.0167(3) 0.0048(2) 0.0030(2) 0.0092(2)
Mo5 0.0173(3) 0.0174(3) 0.0212(3) 0.0062(2) 0.0018(2) 0.0070(2)
Mo6 0.0152(3) 0.0170(3) 0.0173(3) 0.0049(2) 0.0041(2) 0.0089(2)
P1 0.0162(8) 0.0209(9) 0.0157(8) 0.0044(7) 0.0029(7) 0.0094(7)
P2 0.0173(8) 0.0257(10) 0.0155(8) 0.0047(7) 0.0049(7) 0.0120(8)
P3 0.0199(9) 0.0224(9) 0.0170(9) 0.0067(7) 0.0059(7) 0.0099(8)
P4 0.0176(9) 0.0223(9) 0.0158(9) 0.0030(7) 0.0007(7) 0.0072(8)
P5 0.0184(8) 0.0160(9) 0.0169(9) 0.0039(7) 0.0041(7) 0.0063(7)
P6 0.0233(9) 0.0196(9) 0.0162(9) 0.0073(7) 0.0055(7) 0.0107(8)
P7 0.0231(9) 0.0231(10) 0.0162(9) 0.0084(8) 0.0041(7) 0.0109(8)
P8 0.0186(9) 0.0186(9) 0.0148(8) 0.0011(7) 0.0020(7) 0.0083(7)
O1 0.019(2) 0.018(3) 0.021(3) 0.003(2) 0.004(2) 0.003(2)
O2 0.019(2) 0.025(3) 0.021(3) 0.008(2) 0.003(2) 0.012(2)
O3 0.022(3) 0.029(3) 0.022(3) 0.011(2) 0.010(2) 0.016(2)
O4 0.025(3) 0.025(3) 0.023(3) 0.004(2) 0.008(2) 0.013(2)
O5 0.019(2) 0.019(3) 0.020(2) 0.000(2) -0.0026(19) 0.011(2)
O6 0.016(2) 0.017(2) 0.024(3) 0.002(2) 0.004(2) 0.003(2)
O7 0.027(3) 0.021(3) 0.018(3) 0.008(2) 0.001(2) 0.008(2)
O8 0.027(3) 0.029(3) 0.016(2) 0.013(2) 0.004(2) 0.013(2)
O9 0.015(2) 0.021(3) 0.023(3) 0.001(2) 0.003(2) 0.009(2)
O10 0.022(2) 0.025(3) 0.018(2) 0.008(2) 0.009(2) 0.011(2)
O11 0.026(3) 0.029(3) 0.023(3) 0.008(2) 0.003(2) 0.007(2)
O12 0.019(2) 0.022(3) 0.023(3) 0.004(2) 0.006(2) 0.011(2)
O13 0.027(3) 0.018(3) 0.023(3) 0.002(2) 0.011(2) 0.005(2)
O14 0.028(3) 0.033(3) 0.025(3) 0.011(3) 0.004(2) 0.002(3)
O15 0.017(2) 0.028(3) 0.019(2) 0.005(2) 0.005(2) 0.010(2)
O16 0.017(2) 0.019(2) 0.021(2) 0.007(2) 0.0075(19) 0.009(2)
O17 0.028(3) 0.046(4) 0.018(3) 0.007(3) 0.012(2) 0.017(3)
O18 0.021(2) 0.023(3) 0.022(3) 0.006(2) 0.009(2) 0.010(2)
O19 0.019(2) 0.024(3) 0.025(3) 0.009(2) 0.008(2) 0.013(2)
O20 0.026(3) 0.024(3) 0.023(3) 0.011(2) 0.008(2) 0.018(2)
O21 0.015(2) 0.023(3) 0.019(2) 0.002(2) -0.0002(19) 0.010(2)
O22 0.021(3) 0.036(3) 0.035(3) 0.013(3) 0.013(2) 0.018(2)
O23 0.029(3) 0.024(3) 0.028(3) 0.008(2) 0.012(2) 0.017(2)
O24 0.018(2) 0.023(3) 0.019(2) 0.005(2) 0.003(2) 0.010(2)
O25 0.020(2) 0.024(3) 0.025(3) 0.010(2) 0.010(2) 0.012(2)
O26 0.019(2) 0.020(3) 0.026(3) 0.006(2) 0.002(2) 0.008(2)
O27 0.025(3) 0.037(4) 0.060(4) 0.020(3) 0.006(3) 0.021(3)
O28 0.022(2) 0.028(3) 0.020(3) 0.013(2) 0.005(2) 0.014(2)
O29 0.032(3) 0.026(3) 0.046(4) 0.014(3) 0.009(3) 0.017(3)
O30 0.030(3) 0.032(3) 0.021(3) 0.012(2) 0.010(2) 0.018(2)
O31 0.022(3) 0.029(3) 0.018(2) 0.005(2) 0.004(2) 0.015(2)
O32 0.044(3) 0.022(3) 0.021(3) 0.009(2) 0.010(2) 0.015(3)
O33 0.027(3) 0.027(3) 0.023(3) 0.001(2) 0.005(2) 0.013(2)
O34 0.031(3) 0.034(3) 0.016(3) 0.009(2) 0.008(2) 0.010(3)
O35 0.023(3) 0.034(3) 0.021(3) 0.003(2) 0.000(2) 0.015(2)
O36 0.041(3) 0.056(4) 0.026(3) 0.018(3) 0.012(3) 0.039(3)
O37 0.031(3) 0.025(3) 0.018(3) -0.002(2) 0.004(2) 0.013(2)
O38 0.029(3) 0.031(3) 0.031(3) -0.003(3) -0.004(2) 0.018(3)
C1 0.023(4) 0.025(4) 0.019(4) 0.008(3) 0.001(3) 0.007(3)
C2 0.031(4) 0.018(4) 0.018(3) 0.005(3) 0.005(3) 0.010(3)
C3 0.027(4) 0.026(4) 0.018(4) 0.006(3) 0.003(3) 0.012(3)
C4 0.024(4) 0.035(4) 0.017(3) 0.010(3) 0.009(3) 0.016(3)
Li1 0.038(8) 0.028(7) 0.028(7) 0.013(6) 0.008(6) 0.020(6)
Li2 0.018(6) 0.030(7) 0.029(7) 0.012(6) 0.003(5) 0.007(6)
Li3 0.025(6) 0.027(7) 0.021(6) 0.002(5) 0.007(5) 0.016(6)
Li4 0.051(10) 0.073(12) 0.029(8) 0.003(8) 0.005(7) 0.053(10)
Li5 0.054(10) 0.041(9) 0.029(8) -0.009(7) 0.003(7) 0.022(8)
Li6 0.056(10) 0.038(9) 0.024(8) 0.012(7) 0.001(7) -0.003(8)
Cl 0.0583(18) 0.087(2) 0.0578(19) 0.0291(18) -0.0007(14) -0.0026(17)
OW1 0.056(4) 0.059(5) 0.031(3) 0.006(3) 0.004(3) 0.043(4)
OW2 0.078(5) 0.047(4) 0.051(4) 0.027(4) 0.040(4) 0.040(4)
OW3 0.096(7) 0.130(10) 0.052(6) 0.051(6) -0.006(5) -0.002(7)
OW4 0.070(5) 0.048(4) 0.027(3) 0.014(3) 0.022(3) 0.042(4)
OW5 0.039(4) 0.042(4) 0.056(4) 0.015(3) 0.013(3) 0.012(3)
OW6 0.061(4) 0.025(3) 0.052(4) 0.011(3) 0.028(4) 0.011(3)
OW7 0.067(6) 0.175(12) 0.053(6) 0.049(7) 0.017(5) -0.018(7)
OW8 0.036(4) 0.070(5) 0.051(4) 0.030(4) 0.024(3) 0.014(4)
OW9 0.072(6) 0.092(8) 0.085(7) 0.022(6) 0.019(5) 0.012(6)
OW10 0.099(7) 0.116(8) 0.057(5) 0.030(5) 0.049(5) 0.073(7)
OW11 0.121(7) 0.047(5) 0.095(7) 0.032(5) 0.082(6) 0.044(5)
OW12 0.047(4) 0.082(6) 0.050(5) 0.024(4) 0.015(4) -0.012(4)
OW13 0.095(7) 0.069(6) 0.064(5) 0.006(5) -0.013(5) 0.055(5)
OW14 0.049(4) 0.060(5) 0.088(6) -0.039(4) -0.034(4) 0.040(4)
OW15 0.054(5) 0.114(8) 0.050(5) -0.011(5) 0.032(4) -0.012(5)
OW16 0.094(6) 0.081(6) 0.051(5) 0.003(5) 0.001(5) 0.056(6)
OW17 0.155(18) 0.087(13) 0.033(8) 0.034(9) 0.046(10) 0.079(14)
OW18 0.045(9) 0.086(14) 0.073(12) 0.040(11) 0.031(8) 0.034(10)
OW19 0.104(16) 0.036(9) 0.033(8) 0.005(7) -0.018(9) 0.020(10)
OW20 0.094(13) 0.074(12) 0.066(12) 0.030(10) 0.041(10) -0.018(10)
OW21 0.028(6) 0.055(8) 0.036(7) -0.014(6) 0.025(6) 0.003(6)
N1 0.030(3) 0.023(3) 0.038(4) 0.012(3) 0.013(3) 0.008(3)
N2 0.025(5) 0.041(6) 0.032(5) 0.004(5) 0.002(4) 0.014(5)

loop_
_atom_type_symbol
_atom_type_description
_atom_type_scat_dispersion_real
_atom_type_scat_dispersion_imag
_atom_type_scat_source
O O 0.0106 0.0060 'International Tables Vol C Tables 4.2.6.8 and 6.1.1.4'
P P 0.1023 0.0942 'International Tables Vol C Tables 4.2.6.8 and 6.1.1.4'
Mo Mo -1.6832 0.6857 'International Tables Vol C Tables 4.2.6.8 and 6.1.1.4'
C C 0.0033 0.0016 'International Tables Vol C Tables 4.2.6.8 and 6.1.1.4'
Li Li -0.0003 0.0001 'International Tables Vol C Tables 4.2.6.8 and 6.1.1.4'
Cl Cl 0.1484 0.1585 'International Tables Vol C Tables 4.2.6.8 and 6.1.1.4'
N N 0.0061 0.0033 'International Tables Vol C Tables 4.2.6.8 and 6.1.1.4'
H H 0.0000 0.0000 'International Tables Vol C Tables 4.2.6.8 and 6.1.1.4'

loop_
_geom_angle_atom_site_label_1
_geom_angle_atom_site_label_2
_geom_angle_atom_site_label_3
_geom_angle
_geom_angle_site_symmetry_1
_geom_angle_site_symmetry_3
O22 Mo1 O2 103.2(2) . .
O22 Mo1 O10 104.7(2) . .
O2 Mo1 O10 95.3(2) . .
O22 Mo1 O18 92.7(2) . .
O2 Mo1 O18 163.56(19) . .
O10 Mo1 O18 84.8(2) . .
O22 Mo1 O5 92.6(2) . .
O2 Mo1 O5 86.7(2) . .
O10 Mo1 O5 161.49(19) . .
O18 Mo1 O5 88.1(2) . .
O22 Mo1 O12 167.4(2) . .
O2 Mo1 O12 83.52(19) . .
O10 Mo1 O12 84.95(19) . .
O18 Mo1 O12 80.11(18) . .
O5 Mo1 O12 76.99(18) . .
O22 Mo1 Mo3 98.70(19) . .
O2 Mo1 Mo3 48.90(15) . .
O10 Mo1 Mo3 48.80(14) . .
O18 Mo1 Mo3 133.61(14) . .
O5 Mo1 Mo3 135.57(14) . .
O12 Mo1 Mo3 93.70(13) . .
O27 Mo2 O1 103.7(3) . .
O27 Mo2 O7 105.5(3) . .
O1 Mo2 O7 93.1(2) . .
O27 Mo2 O14 90.8(3) . .
O1 Mo2 O14 165.2(2) . .
O7 Mo2 O14 86.1(2) . .
O27 Mo2 O4 89.8(3) . .
O1 Mo2 O4 87.3(2) . .
O7 Mo2 O4 164.0(2) . .
O14 Mo2 O4 89.4(2) . .
O27 Mo2 O20 164.1(3) . .
O1 Mo2 O20 87.3(2) . .
O7 Mo2 O20 84.97(19) . .
O14 Mo2 O20 77.9(2) . .
O4 Mo2 O20 79.11(18) . .
O27 Mo2 Mo5 96.9(2) . .
O1 Mo2 Mo5 48.17(15) . .
O7 Mo2 Mo5 48.41(15) . .
O14 Mo2 Mo5 134.34(15) . .
O4 Mo2 Mo5 135.34(14) . .
O20 Mo2 Mo5 98.95(14) . .
O23 Mo3 O10 103.1(2) . .
O23 Mo3 O2 104.5(2) . .
O10 Mo3 O2 94.8(2) . .
O23 Mo3 O3 93.5(2) . .
O10 Mo3 O3 162.53(19) . .
O2 Mo3 O3 86.2(2) . .
O23 Mo3 O31 94.3(2) . .
O10 Mo3 O31 85.1(2) . .
O2 Mo3 O31 160.66(19) . .
O3 Mo3 O31 88.2(2) . .
O23 Mo3 O19 169.8(2) . .
O10 Mo3 O19 83.92(19) . .
O2 Mo3 O19 81.95(19) . .
O3 Mo3 O19 78.95(18) . .
O31 Mo3 O19 78.81(19) . .
O23 Mo3 Mo1 98.47(18) . .
O10 Mo3 Mo1 48.61(15) . .
O2 Mo3 Mo1 48.56(15) . .
O3 Mo3 Mo1 134.74(15) . .
O31 Mo3 Mo1 133.60(14) . .
O19 Mo3 Mo1 91.69(13) . .
O30 Mo4 O12 104.0(2) . .
O30 Mo4 O24 102.3(2) . .
O12 Mo4 O24 103.6(2) . .
O30 Mo4 O26 92.2(2) . .
O12 Mo4 O26 156.5(2) . .
O24 Mo4 O26 89.1(2) . .
O30 Mo4 O21 89.5(2) . .
O12 Mo4 O21 88.5(2) . .
O24 Mo4 O21 160.3(2) . .
O26 Mo4 O21 74.52(18) . .
O30 Mo4 O28 166.5(2) . .
O12 Mo4 O28 83.1(2) . .
O24 Mo4 O28 86.8(2) . .
O26 Mo4 O28 77.90(19) . .
O21 Mo4 O28 79.10(18) . .
O30 Mo4 Li2 79.5(3) . 2_765
O12 Mo4 Li2 127.6(3) . 2_765
O24 Mo4 Li2 127.1(3) . 2_765
O26 Mo4 Li2 38.4(3) . 2_765
O21 Mo4 Li2 39.2(3) . 2_765
O28 Mo4 Li2 87.1(3) . 2_765
O29 Mo5 O1 105.0(3) . .
O29 Mo5 O7 103.9(2) . .
O1 Mo5 O7 93.8(2) . .
O29 Mo5 O11 89.5(2) . .
O1 Mo5 O11 165.0(2) . .
O7 Mo5 O11 86.4(2) . .
O29 Mo5 O6 88.9(2) . .
O1 Mo5 O6 87.8(2) . .
O7 Mo5 O6 166.1(2) . .
O11 Mo5 O6 88.5(2) . .
O29 Mo5 O24 163.0(2) . .
O1 Mo5 O24 87.04(19) . .
O7 Mo5 O24 86.9(2) . .
O11 Mo5 O24 77.96(19) . .
O6 Mo5 O24 79.43(18) . .
O29 Mo5 Mo2 96.6(2) . .
O1 Mo5 Mo2 48.67(14) . .
O7 Mo5 Mo2 48.66(15) . .
O11 Mo5 Mo2 134.81(15) . .
O6 Mo5 Mo2 136.12(14) . .
O24 Mo5 Mo2 100.35(14) . .
O33 Mo6 O19 103.5(2) . .
O33 Mo6 O20 102.0(2) . .
O19 Mo6 O20 104.1(2) . .
O33 Mo6 O25 92.3(2) . .
O19 Mo6 O25 156.2(2) . .
O20 Mo6 O25 89.6(2) . .
O33 Mo6 O16 88.6(2) . .
O19 Mo6 O16 87.9(2) . .
O20 Mo6 O16 161.4(2) . .
O25 Mo6 O16 74.63(18) . .
O33 Mo6 O9 165.6(2) . .
O19 Mo6 O9 84.1(2) . .
O20 Mo6 O9 87.7(2) . .
O25 Mo6 O9 76.89(18) . .
O16 Mo6 O9 79.39(18) . .
O33 Mo6 Li3 80.9(3) . 2_765
O19 Mo6 Li3 125.4(3) . 2_765
O20 Mo6 Li3 128.6(3) . 2_765
O25 Mo6 Li3 39.2(3) . 2_765
O16 Mo6 Li3 37.5(2) . 2_765
O9 Mo6 Li3 84.7(3) . 2_765
O15 P1 O21 113.0(3) . .
O15 P1 O5 110.5(3) . .
O21 P1 O5 111.4(3) . .
O15 P1 C3 108.9(3) . .
O21 P1 C3 105.7(3) . .
O5 P1 C3 107.0(3) . .
O15 P1 Li4 34.7(4) . 2_765
O21 P1 Li4 145.4(3) . 2_765
O5 P1 Li4 82.4(4) . 2_765
C3 P1 Li4 99.7(4) . 2_765
O17 P2 O4 112.9(3) . .
O17 P2 O25 110.5(3) . .
O4 P2 O25 110.2(3) . .
O17 P2 C4 107.9(3) . .
O4 P2 C4 107.5(3) . .
O25 P2 C4 107.7(3) . .
O17 P2 Li3 76.7(3) . 2_765
O4 P2 Li3 127.1(3) . 2_765
O25 P2 Li3 33.9(3) . 2_765
C4 P2 Li3 118.9(4) . 2_765
O17 P2 Li4 27.3(4) . .
O4 P2 Li4 106.7(4) . .
O25 P2 Li4 89.5(3) . .
C4 P2 Li4 132.9(4) . .
Li3 P2 Li4 57.8(3) 2_765 .
O34 P3 O28 112.7(3) . .
O34 P3 O18 110.5(3) . .
O28 P3 O18 110.0(3) . .
O34 P3 C3 110.8(3) . .
O28 P3 C3 106.3(3) . .
O18 P3 C3 106.2(3) . .
O34 P3 Li7 31.0(7) . 2_766
O28 P3 Li7 94.7(7) . 2_766
O18 P3 Li7 95.6(8) . 2_766
C3 P3 Li7 141.8(8) . 2_766
O35 P4 O14 112.8(3) . .
O35 P4 O38 107.5(3) . .
O14 P4 O38 109.2(3) . .
O35 P4 C4 109.8(3) . .
O14 P4 C4 109.3(4) . .
O38 P4 C4 108.1(4) . .
O13 P5 O6 111.6(3) . .
O13 P5 O26 110.8(3) . .
O6 P5 O26 110.2(3) . .
O13 P5 C1 108.4(3) . .
O6 P5 C1 107.7(3) . .
O26 P5 C1 107.8(3) . .
O13 P5 Li8 27.56(19) . .
O6 P5 Li8 87.9(2) . .
O26 P5 Li8 108.9(2) . .
C1 P5 Li8 131.5(3) . .
O13 P5 Li2 76.9(3) . 2_765
O6 P5 Li2 125.8(3) . 2_765
O26 P5 Li2 33.9(3) . 2_765
C1 P5 Li2 120.2(3) . 2_765
Li8 P5 Li2 79.1(3) . 2_765
O32 P6 O16 112.1(3) . .
O32 P6 O3 111.5(3) . .
O16 P6 O3 110.4(3) . .
O32 P6 C2 110.2(3) . .
O16 P6 C2 105.7(3) . .
O3 P6 C2 106.6(3) . .
O32 P6 Li3 89.0(3) . 2_765
O16 P6 Li3 30.9(3) . 2_765
O3 P6 Li3 140.5(3) . 2_765
C2 P6 Li3 96.4(3) . 2_765
O8 P7 O11 112.4(3) . .
O8 P7 O36 106.6(3) . .
O11 P7 O36 111.3(3) . .
O8 P7 C1 109.0(3) . .
O11 P7 C1 109.5(3) . .
O36 P7 C1 107.9(3) . .
O8 P7 Li1 32.0(3) . 2_866
O11 P7 Li1 89.7(3) . 2_866
O36 P7 Li1 137.8(3) . 2_866
C1 P7 Li1 97.9(4) . 2_866
O37 P8 O9 112.4(3) . .
O37 P8 O31 110.9(3) . .
O9 P8 O31 110.5(3) . .
O37 P8 C2 109.2(3) . .
O9 P8 C2 107.4(3) . .
O31 P8 C2 106.4(3) . .
Mo5 O1 Mo2 83.16(19) . .
Mo1 O2 Mo3 82.54(19) . .
P6 O3 Mo3 134.0(3) . .
P2 O4 Mo2 130.2(3) . .
P1 O5 Mo1 134.3(3) . .
P5 O6 Mo5 132.1(3) . .
Mo5 O7 Mo2 82.9(2) . .
Mo5 O7 Li10 141(2) . .
Mo2 O7 Li10 122(2) . .
P7 O8 Li1 124.0(5) . 2_866
P7 O8 Li5 130.8(6) . 2_866
Li1 O8 Li5 85.7(6) 2_866 2_866
P8 O9 Mo6 128.0(3) . .
Mo1 O10 Mo3 82.59(19) . .
P7 O11 Mo5 139.2(3) . .
Mo4 O12 Mo1 150.9(3) . .
P5 O13 Li8 130.5(3) . .
P5 O13 Li6 138.1(6) . .
Li8 O13 Li6 88.0(5) . .
P4 O14 Mo2 139.6(3) . .
P1 O15 Li3 128.8(5) . .
P1 O15 Li4 119.9(6) . 2_765
Li3 O15 Li4 98.1(6) . 2_765
P6 O16 Li3 124.8(5) . 2_765
P6 O16 Mo6 129.7(3) . .
Li3 O16 Mo6 99.1(4) 2_765 .
P2 O17 Li4 131.0(6) . .
P2 O17 Li13 116(3) . .
Li4 O17 Li13 106(3) . .
P3 O18 Mo1 132.9(3) . .
Mo6 O19 Mo3 150.8(3) . .
Mo6 O20 Mo2 143.7(3) . .
P1 O21 Li2 129.7(5) . 2_765
P1 O21 Mo4 127.5(3) . .
Li2 O21 Mo4 97.6(4) 2_765 .
Mo4 O24 Mo5 142.9(3) . .
P2 O25 Li3 120.4(4) . 2_765
P2 O25 Mo6 128.3(3) . .
Li3 O25 Mo6 98.1(4) 2_765 .
P5 O26 Li2 120.6(5) . 2_765
P5 O26 Mo4 129.1(3) . .
Li2 O26 Mo4 99.9(4) 2_765 .
P3 O28 Mo4 129.9(3) . .
P8 O31 Mo3 132.6(3) . .
P6 O32 Li2 132.9(5) . .
P3 O34 Li7 125.7(12) . 2_766
P4 O35 Li1 136.6(5) . .
P4 O35 Li5 133.5(5) . .
Li1 O35 Li5 89.2(6) . .
P7 O36 H36 114(8) . .
P4 O38 H38 140(10) . .
P5 C1 P7 118.7(4) . .
P5 C1 H1A 107.6 . .
P7 C1 H1A 107.6 . .
P5 C1 H1B 107.6 . .
P7 C1 H1B 107.6 . .
H1A C1 H1B 107.1 . .
P6 C2 P8 112.0(4) . .
P6 C2 H2A 109.2 . .
P8 C2 H2A 109.2 . .
P6 C2 H2B 109.2 . .
P8 C2 H2B 109.2 . .
H2A C2 H2B 107.9 . .
P1 C3 P3 112.5(4) . .
P1 C3 H3A 109.1 . .
P3 C3 H3A 109.1 . .
P1 C3 H3B 109.1 . .
P3 C3 H3B 109.1 . .
H3A C3 H3B 107.8 . .
P4 C4 P2 117.9(4) . .
P4 C4 H4A 107.8 . .
P2 C4 H4A 107.8 . .
P4 C4 H4B 107.8 . .
P2 C4 H4B 107.8 . .
H4A C4 H4B 107.2 . .
O35 Li1 OW2 112.5(8) . 2_876
O35 Li1 OW6 113.0(7) . 2_876
OW2 Li1 OW6 106.9(7) 2_876 2_876
O35 Li1 O8 93.7(6) . 2_866
OW2 Li1 O8 116.0(7) 2_876 2_866
OW6 Li1 O8 114.6(8) 2_876 2_866
O35 Li1 Li5 46.4(5) . .
OW2 Li1 Li5 133.6(8) 2_876 .
OW6 Li1 Li5 119.3(8) 2_876 .
O8 Li1 Li5 48.0(5) 2_866 .
O35 Li1 P7 108.2(6) . 2_866
OW2 Li1 P7 92.3(5) 2_876 2_866
OW6 Li1 P7 122.1(6) 2_876 2_866
O8 Li1 P7 24.1(2) 2_866 2_866
Li5 Li1 P7 67.3(5) . 2_866
O32 Li2 OW12 99.7(7) . .
O32 Li2 O26 131.0(7) . 2_765
OW12 Li2 O26 102.9(6) . 2_765
O32 Li2 O21 113.5(7) . 2_765
OW12 Li2 O21 131.5(8) . 2_765
O26 Li2 O21 81.4(5) 2_765 2_765
O32 Li2 P5 113.7(6) . 2_765
OW12 Li2 P5 90.0(5) . 2_765
O26 Li2 P5 25.5(2) 2_765 2_765
O21 Li2 P5 106.4(5) 2_765 2_765
O32 Li2 Mo4 121.6(6) . 2_765
OW12 Li2 Mo4 137.2(6) . 2_765
O26 Li2 Mo4 41.7(3) 2_765 2_765
O21 Li2 Mo4 43.2(3) 2_765 2_765
P5 Li2 Mo4 64.4(2) 2_765 2_765
O32 Li2 Li6 82.3(5) . 2_765
OW12 Li2 Li6 46.9(5) . 2_765
O26 Li2 Li6 82.4(5) 2_765 2_765
O21 Li2 Li6 162.5(6) 2_765 2_765
P5 Li2 Li6 58.5(3) 2_765 2_765
Mo4 Li2 Li6 122.9(5) 2_765 2_765
OW5 Li3 O16 114.8(7) . 2_765
OW5 Li3 O15 111.0(7) . .
O16 Li3 O15 116.3(7) 2_765 .
OW5 Li3 O25 107.8(6) . 2_765
O16 Li3 O25 83.5(5) 2_765 2_765
O15 Li3 O25 120.9(7) . 2_765
OW5 Li3 Li4 106.1(7) . 2_765
O16 Li3 Li4 139.1(7) 2_765 2_765
O15 Li3 Li4 42.0(4) . 2_765
O25 Li3 Li4 85.5(5) 2_765 2_765
OW5 Li3 P6 93.4(5) . 2_765
O16 Li3 P6 24.4(2) 2_765 2_765
O15 Li3 P6 118.4(5) . 2_765
O25 Li3 P6 101.5(5) 2_765 2_765
Li4 Li3 P6 156.2(6) 2_765 2_765
OW5 Li3 P2 103.9(5) . 2_765
O16 Li3 P2 107.8(5) 2_765 2_765
O15 Li3 P2 101.3(5) . 2_765
O25 Li3 P2 25.7(2) 2_765 2_765
Li4 Li3 P2 61.6(4) 2_765 2_765
P6 Li3 P2 127.2(4) 2_765 2_765
OW5 Li3 Mo6 130.3(6) . 2_765
O16 Li3 Mo6 43.3(3) 2_765 2_765
O15 Li3 Mo6 118.6(6) . 2_765
O25 Li3 Mo6 42.7(3) 2_765 2_765
Li4 Li3 Mo6 108.4(6) 2_765 2_765
P6 Li3 Mo6 65.9(3) 2_765 2_765
P2 Li3 Mo6 64.9(3) 2_765 2_765
O17 Li4 OW10 113.8(9) . 2_865
O17 Li4 OW14 106.1(9) . 2_765
OW10 Li4 OW14 101.3(8) 2_865 2_765
O17 Li4 O15 115.0(7) . 2_765
OW10 Li4 O15 111.5(9) 2_865 2_765
OW14 Li4 O15 107.9(8) 2_765 2_765
O17 Li4 Li3 75.2(5) . 2_765
OW10 Li4 Li3 130.2(9) 2_865 2_765
OW14 Li4 Li3 124.0(9) 2_765 2_765
O15 Li4 Li3 39.8(4) 2_765 2_765
O17 Li4 P1 133.0(7) . 2_765
OW10 Li4 P1 108.5(7) 2_865 2_765
OW14 Li4 P1 84.2(6) 2_765 2_765
O15 Li4 P1 25.5(3) 2_765 2_765
Li3 Li4 P1 62.0(4) 2_765 2_765
O17 Li4 P2 21.7(3) . .
OW10 Li4 P2 135.2(7) 2_865 .
OW14 Li4 P2 100.3(8) 2_765 .
O15 Li4 P2 98.3(6) 2_765 .
Li3 Li4 P2 60.6(4) 2_765 .
P1 Li4 P2 112.3(5) 2_765 .
O17 Li4 Li13 39.4(19) . .
OW10 Li4 Li13 77(2) 2_865 .
OW14 Li4 Li13 128.9(19) 2_765 .
O15 Li4 Li13 120(2) 2_765 .
Li3 Li4 Li13 88.2(19) 2_765 .
P1 Li4 Li13 145.7(19) 2_765 .
P2 Li4 Li13 59.1(19) . .
OW15 Li5 O35 105.4(9) 1_655 .
OW15 Li5 O8 112.1(9) 1_655 2_866
O35 Li5 O8 89.9(7) . 2_866
OW15 Li5 OW11 117.3(8) 1_655 1_655
O35 Li5 OW11 106.7(9) . 1_655
O8 Li5 OW11 120.2(9) 2_866 1_655
OW15 Li5 Li1 110.5(8) 1_655 .
O35 Li5 Li1 44.4(4) . .
O8 Li5 Li1 46.2(4) 2_866 .
OW11 Li5 Li1 130.0(9) 1_655 .
O13 Li6 OW8 129.7(8) . 1_445
O13 Li6 OW4 106.3(8) . 2_765
OW8 Li6 OW4 124.0(9) 1_445 2_765
O13 Li6 OW1 88.5(8) . 1_545
OW8 Li6 OW1 96.5(8) 1_445 1_545
OW4 Li6 OW1 86.6(7) 2_765 1_545
O13 Li6 OW12 91.7(7) . 2_765
OW8 Li6 OW12 92.8(8) 1_445 2_765
OW4 Li6 OW12 81.5(6) 2_765 2_765
OW1 Li6 OW12 167.7(8) 1_545 2_765
O13 Li6 Li13 134(2) . 1_445
OW8 Li6 Li13 13(2) 1_445 1_445
OW4 Li6 Li13 117(2) 2_765 1_445
OW1 Li6 Li13 108(2) 1_545 1_445
OW12 Li6 Li13 80(2) 2_765 1_445
O13 Li6 Li8 44.8(4) . .
OW8 Li6 Li8 153.5(10) 1_445 .
OW4 Li6 Li8 70.8(5) 2_765 .
OW1 Li6 Li8 60.3(5) 1_545 .
OW12 Li6 Li8 112.1(6) 2_765 .
Li13 Li6 Li8 167(2) 1_445 .
O13 Li6 Li2 63.3(5) . 2_765
OW8 Li6 Li2 124.8(8) 1_445 2_765
OW4 Li6 Li2 74.2(6) 2_765 2_765
OW1 Li6 Li2 138.5(7) 1_545 2_765
OW12 Li6 Li2 34.0(3) 2_765 2_765
Li13 Li6 Li2 113(2) 1_445 2_765
Li8 Li6 Li2 78.5(5) . 2_765
OW23 Li7 OW19 19.2(17) . .
OW23 Li7 OW23 82(3) . 2_766
OW19 Li7 OW23 101(2) . 2_766
OW23 Li7 O34 113(3) . 2_766
OW19 Li7 O34 100.0(18) . 2_766
OW23 Li7 O34 114(2) 2_766 2_766
OW23 Li7 OW17 122(3) . .
OW19 Li7 OW17 117(2) . .
OW23 Li7 OW17 116(2) 2_766 .
O34 Li7 OW17 108(2) 2_766 .
OW23 Li7 Li7 50(2) . 2_766
OW19 Li7 Li7 69(2) . 2_766
OW23 Li7 Li7 31.8(14) 2_766 2_766
O34 Li7 Li7 121(3) 2_766 2_766
OW17 Li7 Li7 129(3) . 2_766
OW23 Li7 OW19 94(3) . 2_766
OW19 Li7 OW19 112(2) . 2_766
OW23 Li7 OW19 12.1(12) 2_766 2_766
O34 Li7 OW19 112.6(18) 2_766 2_766
OW17 Li7 OW19 106.7(17) . 2_766
Li7 Li7 OW19 43.4(13) 2_766 2_766
OW23 Li7 Li9 141(3) . .
OW19 Li7 Li9 123(2) . .
OW23 Li7 Li9 136(2) 2_766 .
O34 Li7 Li9 65.9(14) 2_766 .
OW17 Li7 Li9 42.1(12) . .
Li7 Li7 Li9 166(3) 2_766 .
OW19 Li7 Li9 123.9(17) 2_766 .
OW23 Li7 P3 111(3) . 2_766
OW19 Li7 P3 105.6(16) . 2_766
OW23 Li7 P3 90.5(17) 2_766 2_766
O34 Li7 P3 23.4(6) 2_766 2_766
OW17 Li7 P3 122.0(18) . 2_766
Li7 Li7 P3 101(2) 2_766 2_766
OW19 Li7 P3 89.8(12) 2_766 2_766
Li9 Li7 P3 82.3(13) . 2_766
O13 Li8 O13 180.0 . 2_755
O13 Li8 OW1 82.4(2) . 1_545
O13 Li8 OW1 97.6(2) 2_755 1_545
O13 Li8 OW1 97.6(2) . 2_765
O13 Li8 OW1 82.4(2) 2_755 2_765
OW1 Li8 OW1 179.997(2) 1_545 2_765
O13 Li8 Li6 47.2(4) . .
O13 Li8 Li6 132.8(4) 2_755 .
OW1 Li8 Li6 50.4(4) 1_545 .
OW1 Li8 Li6 129.6(4) 2_765 .
O13 Li8 Li6 132.8(4) . 2_755
O13 Li8 Li6 47.2(4) 2_755 2_755
OW1 Li8 Li6 129.6(4) 1_545 2_755
OW1 Li8 Li6 50.4(4) 2_765 2_755
Li6 Li8 Li6 179.998(1) . 2_755
O13 Li8 P5 21.93(16) . .
O13 Li8 P5 158.07(16) 2_755 .
OW1 Li8 P5 102.55(15) 1_545 .
OW1 Li8 P5 77.45(15) 2_765 .
Li6 Li8 P5 68.3(4) . .
Li6 Li8 P5 111.7(4) 2_755 .
O13 Li8 P5 158.07(16) . 2_755
O13 Li8 P5 21.93(16) 2_755 2_755
OW1 Li8 P5 77.45(15) 1_545 2_755
OW1 Li8 P5 102.54(15) 2_765 2_755
Li6 Li8 P5 111.7(4) . 2_755
Li6 Li8 P5 68.3(4) 2_755 2_755
P5 Li8 P5 180.0 . 2_755
OW17 Li9 OW20 143(2) . 2_766
OW17 Li9 Li7 44.1(12) . .
OW20 Li9 Li7 106.1(17) 2_766 .
OW24 Li10 OW3 93(4) . .
OW24 Li10 OW3 109(4) . 2_866
OW3 Li10 OW3 102(3) . 2_866
OW24 Li10 O7 134(4) . .
OW3 Li10 O7 97(3) . .
OW3 Li10 O7 113(3) 2_866 .
OW24 Li10 Li12 53(3) . .
OW3 Li10 Li12 141(4) . .
OW3 Li10 Li12 107(3) 2_866 .
O7 Li10 Li12 95(3) . .
OW24 Li10 Li10 108(5) . 2_866
OW3 Li10 Li10 54(3) . 2_866
OW3 Li10 Li10 48(3) 2_866 2_866
O7 Li10 Li10 115(5) . 2_866
Li12 Li10 Li10 146(5) . 2_866
OW24 Li10 Li11 3(2) . .
OW3 Li10 Li11 95(3) . .
OW3 Li10 Li11 107(3) 2_866 .
O7 Li10 Li11 134(3) . .
Li12 Li10 Li11 51(2) . .
Li10 Li10 Li11 109(4) 2_866 .
OW22 Li11 OW24 26(3) . .
OW22 Li11 OW20 139(5) . 2_766
OW24 Li11 OW20 137(3) . 2_766
OW22 Li11 OW21 148(5) . 2_866
OW24 Li11 OW21 138(3) . 2_866
OW20 Li11 OW21 72.9(18) 2_766 2_866
OW22 Li11 Li12 62(4) . .
OW24 Li11 Li12 45(2) . .
OW20 Li11 Li12 93(2) 2_766 .
OW21 Li11 Li12 133(2) 2_866 .
OW22 Li11 Li10 30(3) . .
OW24 Li11 Li10 3(2) . .
OW20 Li11 Li10 135(2) 2_766 .
OW21 Li11 Li10 137(2) 2_866 .
Li12 Li11 Li10 42.2(18) . .
OW18 Li12 OW24 151(6) . .
OW18 Li12 Li10 159(6) . .
OW24 Li12 Li10 50(3) . .
OW18 Li12 OW22 130(5) . .
OW24 Li12 OW22 21.6(15) . .
Li10 Li12 OW22 71(2) . .
OW18 Li12 Li11 114(5) . .
OW24 Li12 Li11 37(2) . .
Li10 Li12 Li11 87(3) . .
OW22 Li12 Li11 18.6(12) . .
OW8 Li13 O17 148(10) . .
OW8 Li13 Li6 32(5) . 1_665
O17 Li13 Li6 141(5) . 1_665
OW8 Li13 Li4 122(8) . .
O17 Li13 Li4 34.3(16) . .
Li6 Li13 Li4 107(3) 1_665 .
Li6 OW1 Li8 69.4(5) 1_565 1_565
Li10 OW3 Li10 78(3) . 2_866
Li13 OW8 Li6 134(7) . 1_665
Li2 OW12 Li6 99.1(6) . 2_765
Li9 OW17 Li7 93.8(17) . .
OW23 OW19 Li7 36(3) . .
OW23 OW19 Li7 33(4) . 2_766
Li7 OW19 Li7 68(2) . 2_766
Li9 OW20 Li11 115.3(19) 2_766 2_766
Li11 OW22 OW24 130(6) . .
Li11 OW22 Li12 99(4) . .
OW24 OW22 Li12 48(3) . .
OW19 OW23 Li7 125(5) . .
OW19 OW23 Li7 135(5) . 2_766
Li7 OW23 Li7 98(3) . 2_766
OW22 OW24 Li11 24(3) . .
OW22 OW24 Li10 162(5) . .
Li11 OW24 Li10 173(4) . .
OW22 OW24 Li12 110(4) . .
Li11 OW24 Li12 98(3) . .
Li10 OW24 Li12 77(3) . .

loop_
_geom_bond_atom_site_label_1
_geom_bond_atom_site_label_2
_geom_bond_distance
_geom_bond_site_symmetry_2
Mo1 O22 1.689(5) .
Mo1 O2 1.948(5) .
Mo1 O10 1.949(5) .
Mo1 O18 2.103(5) .
Mo1 O5 2.103(5) .
Mo1 O12 2.239(5) .
Mo1 Mo3 2.5760(9) .
Mo2 O27 1.686(5) .
Mo2 O1 1.951(5) .
Mo2 O7 1.952(5) .
Mo2 O14 2.121(6) .
Mo2 O4 2.140(5) .
Mo2 O20 2.189(5) .
Mo2 Mo5 2.5803(9) .
Mo3 O23 1.704(5) .
Mo3 O10 1.955(5) .
Mo3 O2 1.958(5) .
Mo3 O3 2.087(5) .
Mo3 O31 2.115(5) .
Mo3 O19 2.226(5) .
Mo4 O30 1.711(5) .
Mo4 O12 1.767(5) .
Mo4 O24 1.793(5) .
Mo4 O26 2.146(5) .
Mo4 O21 2.195(5) .
Mo4 O28 2.255(5) .
Mo4 Li2 3.178(14) 2_765
Mo5 O29 1.694(5) .
Mo5 O1 1.936(5) .
Mo5 O7 1.945(5) .
Mo5 O11 2.123(5) .
Mo5 O6 2.144(5) .
Mo5 O24 2.193(5) .
Mo6 O33 1.710(5) .
Mo6 O19 1.758(5) .
Mo6 O20 1.780(5) .
Mo6 O25 2.133(5) .
Mo6 O16 2.166(5) .
Mo6 O9 2.253(5) .
Mo6 Li3 3.116(13) 2_765
P1 O15 1.529(5) .
P1 O21 1.534(5) .
P1 O5 1.547(5) .
P1 C3 1.796(7) .
P1 Li4 3.083(14) 2_765
P2 O17 1.521(5) .
P2 O4 1.544(6) .
P2 O25 1.547(5) .
P2 C4 1.794(8) .
P2 Li3 3.078(13) 2_765
P2 Li4 3.107(16) .
P3 O34 1.511(5) .
P3 O28 1.539(5) .
P3 O18 1.539(5) .
P3 C3 1.817(7) .
P3 Li7 3.09(4) 2_766
P4 O35 1.497(5) .
P4 O14 1.518(6) .
P4 O38 1.566(6) .
P4 C4 1.790(7) .
P5 O13 1.503(5) .
P5 O6 1.543(5) .
P5 O26 1.545(5) .
P5 C1 1.804(7) .
P5 Li8 3.0591(18) .
P5 Li2 3.091(12) 2_765
P6 O32 1.501(5) .
P6 O16 1.546(5) .
P6 O3 1.547(5) .
P6 C2 1.807(7) .
P6 Li3 3.078(12) 2_765
P7 O8 1.508(5) .
P7 O11 1.527(6) .
P7 O36 1.559(6) .
P7 C1 1.815(8) .
P7 Li1 3.067(13) 2_866
P8 O37 1.519(5) .
P8 O9 1.540(5) .
P8 O31 1.544(5) .
P8 C2 1.814(7) .
O7 Li10 2.08(7) .
O8 Li1 1.958(14) 2_866
O8 Li5 2.016(16) 2_866
O13 Li8 1.862(5) .
O13 Li6 1.938(17) .
O15 Li3 1.936(13) .
O15 Li4 2.022(14) 2_765
O16 Li3 1.922(13) 2_765
O17 Li4 1.889(16) .
O17 Li13 2.13(11) .
O21 Li2 2.025(15) 2_765
O25 Li3 1.990(14) 2_765
O26 Li2 2.004(13) 2_765
O32 Li2 1.898(15) .
O34 Li7 1.96(4) 2_766
O35 Li1 1.892(15) .
O35 Li5 1.958(17) .
O36 H36 0.90(2) .
O38 H38 0.90(2) .
C1 H1A 0.9700 .
C1 H1B 0.9700 .
C2 H2A 0.9700 .
C2 H2B 0.9700 .
C3 H3A 0.9700 .
C3 H3B 0.9700 .
C4 H4A 0.9700 .
C4 H4B 0.9700 .
Li1 OW2 1.923(15) 2_876
Li1 OW6 1.931(15) 2_876
Li1 O8 1.958(14) 2_866
Li1 Li5 2.70(2) .
Li1 P7 3.067(13) 2_866
Li2 OW12 1.960(16) .
Li2 O26 2.004(13) 2_765
Li2 O21 2.025(15) 2_765
Li2 P5 3.091(12) 2_765
Li2 Mo4 3.178(14) 2_765
Li2 Li6 3.46(2) 2_765
Li3 OW5 1.926(15) .
Li3 O16 1.922(13) 2_765
Li3 O25 1.990(14) 2_765
Li3 Li4 2.991(18) 2_765
Li3 P6 3.078(12) 2_765
Li3 P2 3.078(13) 2_765
Li3 Mo6 3.116(13) 2_765
Li4 OW10 1.98(2) 2_865
Li4 OW14 1.98(2) 2_765
Li4 O15 2.022(14) 2_765
Li4 Li3 2.991(18) 2_765
Li4 P1 3.083(14) 2_765
Li4 Li13 3.22(11) .
Li5 OW15 1.91(2) 1_655
Li5 O8 2.016(16) 2_866
Li5 OW11 2.025(18) 1_655
Li6 OW8 1.977(17) 1_445
Li6 OW4 2.023(16) 2_765
Li6 OW1 2.17(2) 1_545
Li6 OW12 2.56(2) 2_765
Li6 Li13 2.64(11) 1_445
Li6 Li8 2.640(17) .
Li6 Li2 3.46(2) 2_765
Li7 OW23 1.31(5) .
Li7 OW19 1.83(4) .
Li7 OW23 1.91(5) 2_766
Li7 O34 1.96(4) 2_766
Li7 OW17 1.99(4) .
Li7 Li7 2.46(8) 2_766
Li7 OW19 2.49(4) 2_766
Li7 Li9 2.85(6) .
Li7 P3 3.09(4) 2_766
Li8 O13 1.862(5) 2_755
Li8 OW1 2.450(7) 1_545
Li8 OW1 2.450(7) 2_765
Li8 Li6 2.641(17) 2_755
Li8 P5 3.0592(18) 2_755
Li9 OW17 1.92(4) .
Li9 OW20 2.09(4) 2_766
Li10 OW24 1.85(9) .
Li10 OW3 1.86(8) .
Li10 OW3 2.02(7) 2_866
Li10 Li12 2.37(9) .
Li10 Li10 2.44(14) 2_866
Li10 Li11 3.52(9) .
Li11 OW22 0.89(5) .
Li11 OW24 1.67(7) .
Li11 OW20 2.22(6) 2_766
Li11 OW21 2.53(6) 2_866
Li11 Li12 2.74(7) .
Li12 OW18 0.74(4) .
Li12 OW24 1.95(7) .
Li12 OW22 2.45(5) .
Li13 OW8 0.85(11) .
Li13 Li6 2.64(11) 1_665
OW1 Li6 2.17(2) 1_565
OW1 Li8 2.450(7) 1_565
OW2 Li1 1.923(16) 2_876
OW3 Li10 2.02(7) 2_866
OW4 Li6 2.023(16) 2_765
OW6 Li1 1.931(15) 2_876
OW8 Li6 1.977(17) 1_665
OW10 Li4 1.98(2) 2_865
OW11 Li5 2.025(18) 1_455
OW12 Li6 2.56(2) 2_765
OW14 Li4 1.98(2) 2_765
OW15 Li5 1.91(2) 1_455
OW19 OW23 0.73(3) .
OW19 Li7 2.49(4) 2_766
OW20 Li9 2.09(4) 2_766
OW20 Li11 2.22(6) 2_766
OW21 Li11 2.53(6) 2_866
OW22 OW24 0.96(4) .
OW23 Li7 1.91(5) 2_766
